data_2239355
loop_
_publ_author_name
'Shuai, Ying'
'Wang, Xiang-Yang'
'Dai, Jing-Wei'
'Wu, Jian-Zhong'

_publ_section_title
;
 2-[2,6-Bis(pyrazin-2-yl)pyridin-4-yl]benzoic acid
;
_journal_coeditor_code MW2121
_journal_issue 5
_journal_name_full 'Acta Crystallographica Section E'
_journal_page_first o577
_journal_page_last o578
_journal_paper_doi 10.1107/S1600536814008496
_journal_volume 70
_journal_year 2014
_chemical_formula_iupac 'C20 H13 N5 O2'
_chemical_formula_moiety 'C20 H13 N5 O2'
_chemical_formula_sum 'C20 H13 N5 O2'
_chemical_formula_weight 355.35
_chemical_name_systematic
;
2-[2,6-Bis(pyrazin-2-yl)pyridin-4-yl]benzoic acid
;
_space_group_IT_number 2
_symmetry_cell_setting triclinic
_symmetry_space_group_name_Hall '-P 1'
_symmetry_space_group_name_H-M 'P -1'
_atom_sites_solution_hydrogens geom
_atom_sites_solution_primary direct
_atom_sites_solution_secondary difmap
_audit_creation_method SHELXL-97
_cell_angle_alpha 99.345(2)
_cell_angle_beta 99.266(2)
_cell_angle_gamma 102.513(2)
_cell_formula_units_Z 2
_cell_length_a 7.0253(9)
_cell_length_b 10.9070(14)
_cell_length_c 11.3218(14)
_cell_measurement_reflns_used 753
_cell_measurement_temperature 298(2)
_cell_measurement_theta_max 23.87
_cell_measurement_theta_min 3.17
_cell_volume 818.17(18)
_computing_cell_refinement 'SAINT (Bruker, 2004)'
_computing_data_collection 'APEX2 (Bruker, 2004)'
_computing_data_reduction 'SAINT (Bruker, 2004)'
_computing_molecular_graphics 'ORTEP-3 for Windows (Farrugia, 2012)'
_computing_publication_material 'PLATON (Spek, 2009)'
_computing_structure_refinement 'SHELXL97 (Sheldrick, 2008)'
_computing_structure_solution 'SHELXS97 (Sheldrick, 2008)'
_diffrn_ambient_temperature 298(2)
_diffrn_measured_fraction_theta_full 0.984
_diffrn_measured_fraction_theta_max 0.983
_diffrn_measurement_device_type 'Bruker APEXII CCD'
_diffrn_measurement_method 'phi and omega scans'
_diffrn_radiation_monochromator graphite
_diffrn_radiation_source 'fine-focus sealed tube'
_diffrn_radiation_type MoK\a
_diffrn_radiation_wavelength 0.71073
_diffrn_reflns_av_R_equivalents 0.0215
_diffrn_reflns_av_sigmaI/netI 0.0532
_diffrn_reflns_limit_h_max 7
_diffrn_reflns_limit_h_min -8
_diffrn_reflns_limit_k_max 13
_diffrn_reflns_limit_k_min -12
_diffrn_reflns_limit_l_max 11
_diffrn_reflns_limit_l_min -13
_diffrn_reflns_number 4395
_diffrn_reflns_theta_full 25.242
_diffrn_reflns_theta_max 25.50
_diffrn_reflns_theta_min 1.86
_exptl_absorpt_coefficient_mu 0.098
_exptl_absorpt_correction_T_max 0.9854
_exptl_absorpt_correction_T_min 0.9788
_exptl_absorpt_correction_type multi-scan
_exptl_absorpt_process_details '(SADABS; Bruker, 2002)'
_exptl_crystal_colour yellow
_exptl_crystal_density_diffrn 1.442
_exptl_crystal_density_method 'not measured'
_exptl_crystal_description block
_exptl_crystal_F_000 368
_exptl_crystal_size_max 0.22
_exptl_crystal_size_mid 0.16
_exptl_crystal_size_min 0.15
_refine_diff_density_max 0.163
_refine_diff_density_min -0.171
_refine_ls_extinction_method none
_refine_ls_goodness_of_fit_ref 1.004
_refine_ls_hydrogen_treatment constr
_refine_ls_matrix_type full
_refine_ls_number_parameters 244
_refine_ls_number_reflns 2998
_refine_ls_number_restraints 0
_refine_ls_restrained_S_all 1.004
_refine_ls_R_factor_all 0.0992
_refine_ls_R_factor_gt 0.0493
_refine_ls_shift/su_max 0.000
_refine_ls_shift/su_mean 0.000
_refine_ls_structure_factor_coef Fsqd
_refine_ls_weighting_details 'w=1/[\s^2^(Fo^2^)+(0.0595P)^2^+0.0149P] where P=(Fo^2^+2Fc^2^)/3'
_refine_ls_weighting_scheme calc
_refine_ls_wR_factor_gt 0.1082
_refine_ls_wR_factor_ref 0.1369
_reflns_number_gt 1732
_reflns_number_total 2998
_reflns_threshold_expression I>2sigma(I)
_cod_data_source_file mw2121sup1.cif
_cod_data_source_block I
_cod_database_code 2239355
_cod_database_fobs_code 2239355

loop_
_symmetry_equiv_pos_as_xyz
'x, y, z'
'-x, -y, -z'

loop_
_atom_site_type_symbol
_atom_site_label
_atom_site_fract_x
_atom_site_fract_y
_atom_site_fract_z
_atom_site_U_iso_or_equiv
_atom_site_adp_type
_atom_site_calc_flag
_atom_site_occupancy
C C1 0.1728(4) -0.3687(3) 0.4584(3) 0.0532(7) Uani d 1
H H1 0.1637 -0.4541 0.4627 0.064 Uiso calc 1
C C2 0.1161(4) -0.3393(3) 0.3473(3) 0.0557(8) Uani d 1
H H2 0.0671 -0.4056 0.2790 0.067 Uiso calc 1
C C3 0.1994(3) -0.1281(2) 0.4341(2) 0.0380(6) Uani d 1
C C4 0.2524(4) -0.1594(3) 0.5464(2) 0.0495(7) Uani d 1
H H4 0.2986 -0.0936 0.6153 0.059 Uiso calc 1
C C5 0.2180(3) 0.0075(2) 0.4215(2) 0.0367(6) Uani d 1
C C6 0.1703(4) 0.0386(2) 0.3081(2) 0.0402(6) Uani d 1
H H6 0.1276 -0.0256 0.2378 0.048 Uiso calc 1
C C7 0.1866(4) 0.1655(2) 0.29993(19) 0.0366(6) Uani d 1
C C8 0.2548(3) 0.2569(2) 0.4075(2) 0.0385(6) Uani d 1
H H8 0.2702 0.3434 0.4059 0.046 Uiso calc 1
C C9 0.3002(3) 0.2190(2) 0.5181(2) 0.0359(6) Uani d 1
C C10 0.3715(3) 0.3160(2) 0.63435(19) 0.0361(6) Uani d 1
C C11 0.4319(4) 0.2822(3) 0.7455(2) 0.0487(7) Uani d 1
H H11 0.4242 0.1963 0.7470 0.058 Uiso calc 1
C C12 0.5066(4) 0.4901(3) 0.8416(2) 0.0560(8) Uani d 1
H H12 0.5546 0.5539 0.9120 0.067 Uiso calc 1
C C13 0.4448(4) 0.5244(3) 0.7330(2) 0.0508(7) Uani d 1
H H13 0.4507 0.6102 0.7324 0.061 Uiso calc 1
C C14 0.1170(4) 0.2064(2) 0.1841(2) 0.0387(6) Uani d 1
C C15 -0.0200(4) 0.2817(3) 0.1901(2) 0.0500(7) Uani d 1
H H15 -0.0553 0.3058 0.2646 0.060 Uiso calc 1
C C16 -0.1048(4) 0.3215(3) 0.0891(2) 0.0619(8) Uani d 1
H H16 -0.1973 0.3704 0.0960 0.074 Uiso calc 1
C C17 -0.0530(4) 0.2893(3) -0.0211(2) 0.0583(8) Uani d 1
H H17 -0.1086 0.3168 -0.0891 0.070 Uiso calc 1
C C18 0.0815(4) 0.2162(2) -0.0302(2) 0.0472(7) Uani d 1
H H18 0.1162 0.1944 -0.1053 0.057 Uiso calc 1
C C19 0.1680(4) 0.1736(2) 0.0699(2) 0.0384(6) Uani d 1
C C20 0.3147(4) 0.0977(2) 0.0456(2) 0.0441(7) Uani d 1
N N1 0.2823(3) 0.09612(19) 0.52578(16) 0.0382(5) Uani d 1
N N2 0.2399(4) -0.2799(2) 0.5597(2) 0.0571(7) Uani d 1
N N3 0.1286(3) -0.2189(2) 0.33310(18) 0.0492(6) Uani d 1
N N4 0.5000(4) 0.3688(2) 0.84957(18) 0.0592(7) Uani d 1
N N5 0.3768(3) 0.4380(2) 0.62871(17) 0.0457(6) Uani d 1
O O1 0.4479(3) 0.0935(2) 0.13504(16) 0.0668(6) Uani d 1
H H1A 0.5194 0.0491 0.1102 0.100 Uiso calc 1
O O2 0.3067(3) 0.0435(2) -0.06218(15) 0.0668(6) Uani d 1

loop_
_atom_site_aniso_label
_atom_site_aniso_U_11
_atom_site_aniso_U_22
_atom_site_aniso_U_33
_atom_site_aniso_U_12
_atom_site_aniso_U_13
_atom_site_aniso_U_23
C1 0.067(2) 0.0413(17) 0.0645(19) 0.0228(14) 0.0308(16) 0.0198(15)
C2 0.071(2) 0.0374(17) 0.0585(18) 0.0121(15) 0.0171(15) 0.0081(14)
C3 0.0415(15) 0.0388(15) 0.0364(14) 0.0119(12) 0.0116(11) 0.0094(11)
C4 0.0631(19) 0.0448(17) 0.0455(16) 0.0180(14) 0.0160(14) 0.0120(13)
C5 0.0412(14) 0.0390(15) 0.0321(13) 0.0125(11) 0.0096(11) 0.0080(11)
C6 0.0514(16) 0.0365(15) 0.0327(13) 0.0140(12) 0.0070(11) 0.0052(11)
C7 0.0460(15) 0.0370(15) 0.0301(13) 0.0138(12) 0.0103(11) 0.0088(11)
C8 0.0513(16) 0.0356(15) 0.0345(13) 0.0166(12) 0.0136(12) 0.0115(11)
C9 0.0400(14) 0.0372(15) 0.0347(13) 0.0149(11) 0.0113(11) 0.0088(11)
C10 0.0382(14) 0.0396(15) 0.0318(13) 0.0104(11) 0.0099(11) 0.0066(11)
C11 0.0630(18) 0.0461(17) 0.0367(14) 0.0169(14) 0.0069(13) 0.0068(12)
C12 0.070(2) 0.0503(19) 0.0410(16) 0.0121(15) 0.0063(14) -0.0011(13)
C13 0.071(2) 0.0388(16) 0.0417(15) 0.0114(14) 0.0150(14) 0.0039(12)
C14 0.0488(16) 0.0344(14) 0.0326(13) 0.0099(12) 0.0071(11) 0.0072(11)
C15 0.0677(19) 0.0558(18) 0.0362(15) 0.0306(15) 0.0163(13) 0.0107(13)
C16 0.077(2) 0.075(2) 0.0508(17) 0.0470(18) 0.0171(16) 0.0203(15)
C17 0.078(2) 0.068(2) 0.0402(16) 0.0362(17) 0.0102(15) 0.0206(14)
C18 0.0608(18) 0.0507(18) 0.0310(14) 0.0151(14) 0.0101(12) 0.0079(12)
C19 0.0446(15) 0.0363(15) 0.0339(13) 0.0122(12) 0.0070(11) 0.0044(11)
C20 0.0526(17) 0.0422(16) 0.0350(14) 0.0090(13) 0.0080(13) 0.0051(12)
N1 0.0465(13) 0.0385(13) 0.0334(11) 0.0149(10) 0.0114(9) 0.0091(9)
N2 0.0798(18) 0.0509(16) 0.0544(15) 0.0276(13) 0.0260(13) 0.0226(12)
N3 0.0692(16) 0.0344(13) 0.0439(13) 0.0128(11) 0.0098(11) 0.0095(10)
N4 0.0834(18) 0.0574(17) 0.0339(12) 0.0208(14) 0.0025(12) 0.0060(11)
N5 0.0593(15) 0.0392(13) 0.0392(12) 0.0137(11) 0.0111(11) 0.0065(10)
O1 0.0674(14) 0.0972(17) 0.0447(11) 0.0458(12) 0.0097(10) 0.0071(11)
O2 0.0819(15) 0.0797(15) 0.0412(11) 0.0400(12) 0.0104(10) -0.0052(10)

loop_
_atom_type_symbol
_atom_type_description
_atom_type_scat_dispersion_real
_atom_type_scat_dispersion_imag
_atom_type_scat_source
C C 0.0033 0.0016 'International Tables Vol C Tables 4.2.6.8 and 6.1.1.4'
H H 0.0000 0.0000 'International Tables Vol C Tables 4.2.6.8 and 6.1.1.4'
N N 0.0061 0.0033 'International Tables Vol C Tables 4.2.6.8 and 6.1.1.4'
O O 0.0106 0.0060 'International Tables Vol C Tables 4.2.6.8 and 6.1.1.4'

loop_
_geom_angle_atom_site_label_1
_geom_angle_atom_site_label_2
_geom_angle_atom_site_label_3
_geom_angle
N2 C1 C2 122.2(3)
N2 C1 H1 118.9
C2 C1 H1 118.9
N3 C2 C1 122.5(3)
N3 C2 H2 118.8
C1 C2 H2 118.8
N3 C3 C4 120.9(2)
N3 C3 C5 117.6(2)
C4 C3 C5 121.6(2)
N2 C4 C3 122.7(3)
N2 C4 H4 118.7
C3 C4 H4 118.7
N1 C5 C6 122.8(2)
N1 C5 C3 115.9(2)
C6 C5 C3 121.3(2)
C7 C6 C5 119.8(2)
C7 C6 H6 120.1
C5 C6 H6 120.1
C6 C7 C8 117.3(2)
C6 C7 C14 123.3(2)
C8 C7 C14 119.1(2)
C7 C8 C9 119.9(2)
C7 C8 H8 120.1
C9 C8 H8 120.1
N1 C9 C8 122.6(2)
N1 C9 C10 117.0(2)
C8 C9 C10 120.4(2)
N5 C10 C11 120.8(2)
N5 C10 C9 117.4(2)
C11 C10 C9 121.8(2)
N4 C11 C10 122.2(3)
N4 C11 H11 118.9
C10 C11 H11 118.9
N4 C12 C13 122.3(2)
N4 C12 H12 118.8
C13 C12 H12 118.8
N5 C13 C12 121.8(3)
N5 C13 H13 119.1
C12 C13 H13 119.1
C15 C14 C19 117.0(2)
C15 C14 C7 115.5(2)
C19 C14 C7 127.4(2)
C16 C15 C14 122.1(2)
C16 C15 H15 118.9
C14 C15 H15 118.9
C17 C16 C15 120.1(3)
C17 C16 H16 119.9
C15 C16 H16 119.9
C18 C17 C16 119.3(3)
C18 C17 H17 120.3
C16 C17 H17 120.3
C17 C18 C19 121.8(2)
C17 C18 H18 119.1
C19 C18 H18 119.1
C18 C19 C14 119.6(2)
C18 C19 C20 115.3(2)
C14 C19 C20 125.2(2)
O2 C20 O1 122.5(3)
O2 C20 C19 118.8(2)
O1 C20 C19 118.7(2)
C9 N1 C5 117.6(2)
C1 N2 C4 115.6(2)
C3 N3 C2 116.1(2)
C11 N4 C12 116.1(2)
C13 N5 C10 116.8(2)
C20 O1 H1A 109.5

loop_
_geom_bond_atom_site_label_1
_geom_bond_atom_site_label_2
_geom_bond_distance
C1 N2 1.320(3)
C1 C2 1.367(3)
C1 H1 0.9300
C2 N3 1.334(3)
C2 H2 0.9300
C3 N3 1.331(3)
C3 C4 1.384(3)
C3 C5 1.488(3)
C4 N2 1.334(3)
C4 H4 0.9300
C5 N1 1.342(3)
C5 C6 1.389(3)
C6 C7 1.382(3)
C6 H6 0.9300
C7 C8 1.385(3)
C7 C14 1.496(3)
C8 C9 1.391(3)
C8 H8 0.9300
C9 N1 1.337(3)
C9 C10 1.486(3)
C10 N5 1.336(3)
C10 C11 1.395(3)
C11 N4 1.331(3)
C11 H11 0.9300
C12 N4 1.332(3)
C12 C13 1.373(3)
C12 H12 0.9300
C13 N5 1.331(3)
C13 H13 0.9300
C14 C15 1.397(3)
C14 C19 1.408(3)
C15 C16 1.380(3)
C15 H15 0.9300
C16 C17 1.369(3)
C16 H16 0.9300
C17 C18 1.367(4)
C17 H17 0.9300
C18 C19 1.394(3)
C18 H18 0.9300
C19 C20 1.486(3)
C20 O2 1.254(3)
C20 O1 1.277(3)
O1 H1A 0.8200

loop_
_geom_hbond_atom_site_label_D
_geom_hbond_atom_site_label_H
_geom_hbond_atom_site_label_A
_geom_hbond_site_symmetry_A
_geom_hbond_distance_DH
_geom_hbond_distance_HA
_geom_hbond_distance_DA
_geom_hbond_angle_DHA
O1 H1A O2 2_655 0.82 1.84 2.656(3) 176
C15 H15 N2 2_556 0.93 2.56 3.438(3) 157

loop_
_geom_torsion_atom_site_label_1
_geom_torsion_atom_site_label_2
_geom_torsion_atom_site_label_3
_geom_torsion_atom_site_label_4
_geom_torsion
N2 C1 C2 N3 1.4(4)
N3 C3 C4 N2 1.4(4)
C5 C3 C4 N2 -179.0(2)
N3 C3 C5 N1 177.5(2)
C4 C3 C5 N1 -2.2(3)
N3 C3 C5 C6 -2.4(3)
C4 C3 C5 C6 178.0(2)
N1 C5 C6 C7 -0.7(4)
C3 C5 C6 C7 179.1(2)
C5 C6 C7 C8 1.2(3)
C5 C6 C7 C14 -172.8(2)
C6 C7 C8 C9 -1.1(3)
C14 C7 C8 C9 173.2(2)
C7 C8 C9 N1 0.5(4)
C7 C8 C9 C10 -179.4(2)
N1 C9 C10 N5 -175.5(2)
C8 C9 C10 N5 4.4(3)
N1 C9 C10 C11 4.8(3)
C8 C9 C10 C11 -175.3(2)
N5 C10 C11 N4 -1.2(4)
C9 C10 C11 N4 178.5(2)
N4 C12 C13 N5 -0.8(4)
C6 C7 C14 C15 123.9(3)
C8 C7 C14 C15 -50.1(3)
C6 C7 C14 C19 -53.4(4)
C8 C7 C14 C19 132.6(3)
C19 C14 C15 C16 0.8(4)
C7 C14 C15 C16 -176.8(3)
C14 C15 C16 C17 -1.1(4)
C15 C16 C17 C18 0.7(5)
C16 C17 C18 C19 -0.1(4)
C17 C18 C19 C14 -0.2(4)
C17 C18 C19 C20 -178.6(3)
C15 C14 C19 C18 -0.1(4)
C7 C14 C19 C18 177.1(2)
C15 C14 C19 C20 178.1(2)
C7 C14 C19 C20 -4.6(4)
C18 C19 C20 O2 -22.1(3)
C14 C19 C20 O2 159.6(2)
C18 C19 C20 O1 155.8(2)
C14 C19 C20 O1 -22.5(4)
C8 C9 N1 C5 0.1(3)
C10 C9 N1 C5 179.9(2)
C6 C5 N1 C9 0.0(3)
C3 C5 N1 C9 -179.8(2)
C2 C1 N2 C4 -1.2(4)
C3 C4 N2 C1 -0.2(4)
C4 C3 N3 C2 -1.2(4)
C5 C3 N3 C2 179.2(2)
C1 C2 N3 C3 -0.2(4)
C10 C11 N4 C12 0.3(4)
C13 C12 N4 C11 0.7(4)
C12 C13 N5 C10 -0.1(4)
C11 C10 N5 C13 1.1(3)
C9 C10 N5 C13 -178.6(2)
